data_1561013
loop_
_publ_author_name
'Meng, Lingkun'
'Liu, Kang'
'Fu, Shuang'
'wang, Lei'
'Liang, Chen'
'Li, Guanghua'
'Li, Chunguang'
'Shi, Zhan'

_publ_section_title
;
 Microporous Cu metal-organic framework constructed from V-shaped
 tetracarboxylic ligand for selective separation of C2H2/CH4 and C2H2/N2
 at room temperature
;
_journal_name_full 'Journal of Solid State Chemistry'
_journal_page_first 285
_journal_page_last 290
_journal_paper_doi 10.1016/j.jssc.2018.06.009
_journal_volume 265
_journal_year 2018
_chemical_formula_moiety 'C44 H50 Cu3 N6 O23'
_chemical_formula_sum 'C44 H50 Cu3 N6 O23'
_chemical_formula_weight 1221.52
_space_group_IT_number 12
_space_group_name_Hall '-C 2y'
_space_group_name_H-M_alt 'C 1 2/m 1'
_symmetry_cell_setting monoclinic
_symmetry_space_group_name_H-M 'C 1 2/m 1'
_atom_sites_solution_hydrogens geom
_atom_sites_solution_primary direct
_atom_sites_solution_secondary difmap
_cell_angle_alpha 90.00
_cell_angle_beta 108.86(3)
_cell_angle_gamma 90.00
_cell_formula_units_Z 4
_cell_length_a 28.219(6)
_cell_length_b 25.406(5)
_cell_length_c 9.5433(19)
_cell_measurement_reflns_used 5890
_cell_measurement_temperature 293(2)
_cell_measurement_theta_max 25.04
_cell_measurement_theta_min 1.11
_cell_volume 6475(3)
_computing_cell_refinement 'Bruker SMART'
_computing_data_collection 'Bruker SMART'
_computing_data_reduction 'Bruker SAINT'
_computing_molecular_graphics SHELXP-97
_computing_publication_material SHELXTL
_computing_structure_refinement 'SHELXL-97 (Sheldrick, 1997)'
_computing_structure_solution 'SHELXS-97 (Sheldrick, 1990)'
_diffrn_ambient_temperature 293(2)
_diffrn_detector_area_resol_mean 9.00cm
_diffrn_measured_fraction_theta_full 0.999
_diffrn_measured_fraction_theta_max 0.999
_diffrn_measurement_device_type 'CCD area detector'
_diffrn_measurement_method 'phi and omega scans'
_diffrn_radiation_monochromator graphite
_diffrn_radiation_source 'fine-focus sealed tube'
_diffrn_radiation_type MoK\a
_diffrn_radiation_wavelength 0.71073
_diffrn_reflns_av_R_equivalents 0.0477
_diffrn_reflns_av_sigmaI/netI 0.0206
_diffrn_reflns_limit_h_max 33
_diffrn_reflns_limit_h_min -33
_diffrn_reflns_limit_k_max 30
_diffrn_reflns_limit_k_min -30
_diffrn_reflns_limit_l_max 9
_diffrn_reflns_limit_l_min -11
_diffrn_reflns_number 68576
_diffrn_reflns_theta_full 25.04
_diffrn_reflns_theta_max 25.04
_diffrn_reflns_theta_min 1.11
_diffrn_standards_decay_% none
_diffrn_standards_interval_count none
_diffrn_standards_interval_time none
_diffrn_standards_number none
_exptl_absorpt_coefficient_mu 1.047
_exptl_absorpt_correction_T_max 0.7518
_exptl_absorpt_correction_T_min 0.7357
_exptl_absorpt_correction_type empirical
_exptl_absorpt_process_details SADABS
_exptl_crystal_colour green
_exptl_crystal_density_diffrn 1.253
_exptl_crystal_density_method 'not measured'
_exptl_crystal_description block
_exptl_crystal_F_000 2508
_exptl_crystal_size_max 0.28
_exptl_crystal_size_mid 0.26
_exptl_crystal_size_min 0.24
_refine_diff_density_max 1.146
_refine_diff_density_min -0.699
_refine_diff_density_rms 0.095
_refine_ls_extinction_method none
_refine_ls_goodness_of_fit_ref 1.062
_refine_ls_hydrogen_treatment mixed
_refine_ls_matrix_type full
_refine_ls_number_parameters 277
_refine_ls_number_reflns 5890
_refine_ls_number_restraints 77
_refine_ls_restrained_S_all 1.060
_refine_ls_R_factor_all 0.0578
_refine_ls_R_factor_gt 0.0537
_refine_ls_shift/su_max 0.001
_refine_ls_shift/su_mean 0.000
_refine_ls_structure_factor_coef Fsqd
_refine_ls_weighting_details 'calc w=1/[\s^2^(Fo^2^)+(0.1001P)^2^+24.8450P] where P=(Fo^2^+2Fc^2^)/3'
_refine_ls_weighting_scheme calc
_refine_ls_wR_factor_gt 0.1708
_refine_ls_wR_factor_ref 0.1751
_reflns_number_gt 5264
_reflns_number_total 5890
_reflns_threshold_expression >2sigma(I)
_cod_data_source_file JSSC-2018-265-285.cif
_cod_data_source_block aaa
_cod_depositor_comments
;
The following automatic conversions were performed:

data item '_symmetry_cell_setting' value 'Monoclinic' was changed to
'monoclinic' in accordance with the built-in table derived from the
CIF Core dictionary named 'cif_core.dic' version 2.4.5 last updated
on 2014-11-21.

data item '_exptl_crystal_density_meas' value 'none' was changed to
'?' -- the value is perceived as not measured.

Automatic conversion script
Id: cif_fix_values 8369 2020-08-20 11:38:08Z andrius 
;
_cod_original_cell_volume 6475(2)
_cod_original_sg_symbol_H-M C2/m
_cod_database_code 1561013

loop_
_symmetry_equiv_pos_as_xyz
'x, y, z'
'-x, y, -z'
'x+1/2, y+1/2, z'
'-x+1/2, y+1/2, -z'
'-x, -y, -z'
'x, -y, z'
'-x+1/2, -y+1/2, -z'
'x+1/2, -y+1/2, z'

loop_
_atom_site_label
_atom_site_type_symbol
_atom_site_fract_x
_atom_site_fract_y
_atom_site_fract_z
_atom_site_U_iso_or_equiv
_atom_site_adp_type
_atom_site_occupancy
_atom_site_symmetry_multiplicity
_atom_site_calc_flag
_atom_site_refinement_flags
_atom_site_disorder_assembly
_atom_site_disorder_group
Cu1 Cu 0.260060(16) 0.285539(16) 0.11249(4) 0.03164(17) Uani 1 1 d . . .
Cu2 Cu 0.04269(2) 0.5000 0.10979(7) 0.0360(2) Uani 1 2 d S . .
O1 O 0.19024(9) 0.30867(10) 0.0137(3) 0.0376(6) Uani 1 1 d . . .
O2 O 0.17331(9) 0.24910(10) -0.1697(3) 0.0363(6) Uani 1 1 d . . .
O3 O 0.06431(9) 0.44529(10) -0.0011(3) 0.0377(6) Uani 1 1 d . . .
O4 O -0.00827(9) 0.44494(11) -0.1865(3) 0.0394(6) Uani 1 1 d . . .
O5 O 0.28032(10) 0.33157(9) -0.0224(3) 0.0342(6) Uani 1 1 d . . .
O6 O 0.26380(11) 0.27308(9) -0.2082(3) 0.0348(6) Uani 1 1 d . . .
O7 O 0.27416(13) 0.32893(10) -0.6907(3) 0.0504(8) Uani 1 1 d . . .
O8 O 0.3104(3) 0.4060(3) -0.7090(7) 0.0560(12) Uani 0.50 1 d PU A 1
O8' O 0.2807(3) 0.4124(3) -0.7376(8) 0.0560(12) Uani 0.50 1 d PU A 2
O9 O 0.10516(15) 0.5000 0.3110(5) 0.0639(14) Uani 1 2 d S . .
N1 N 0.0000 0.28764(17) -0.5000 0.0403(11) Uani 1 2 d S . .
H1 H 0.0000 0.2538 -0.5000 0.048 Uiso 1 2 calc SR . .
N2 N 0.3178(3) 0.5000 -0.2263(5) 0.071(2) Uani 1 2 d S . .
H2 H 0.3354 0.5000 -0.1340 0.085 Uiso 1 2 calc SR . .
N3 N 0.1231(6) 0.5066(13) 0.5683(16) 0.0842(17) Uani 0.25 1 d PDU . 1
N3' N 0.1180(9) 0.4751(8) 0.559(2) 0.0842(17) Uani 0.25 1 d PDU . 2
C1 C 0.03307(13) 0.31334(14) -0.3767(4) 0.0336(8) Uani 1 1 d . . .
C2 C 0.07941(14) 0.29067(14) -0.3048(4) 0.0327(8) Uani 1 1 d . . .
H2A H 0.0887 0.2602 -0.3432 0.039 Uiso 1 1 calc R . .
C3 C 0.11193(13) 0.31266(14) -0.1771(4) 0.0309(7) Uani 1 1 d . . .
C4 C 0.09829(13) 0.35786(13) -0.1185(4) 0.0322(8) Uani 1 1 d . . .
H4 H 0.1200 0.3727 -0.0326 0.039 Uiso 1 1 calc R . .
C5 C 0.05174(13) 0.38117(14) -0.1886(4) 0.0311(7) Uani 1 1 d . . .
C6 C 0.01979(13) 0.35890(14) -0.3188(4) 0.0337(8) Uani 1 1 d . . .
H6 H -0.0108 0.3749 -0.3672 0.040 Uiso 1 1 calc R . .
C7 C 0.16248(13) 0.28787(13) -0.1050(4) 0.0285(7) Uani 1 1 d . . .
C8 C 0.03480(13) 0.42763(14) -0.1211(4) 0.0314(7) Uani 1 1 d . . .
C9 C 0.30550(19) 0.44995(14) -0.2911(4) 0.0458(10) Uani 1 1 d . . .
C10 C 0.29781(17) 0.41049(13) -0.2006(4) 0.0411(9) Uani 1 1 d . . .
H10 H 0.3005 0.4183 -0.1032 0.049 Uiso 1 1 calc R . .
C11 C 0.28609(14) 0.35911(13) -0.2528(4) 0.0309(7) Uani 1 1 d . . .
C12 C 0.28221(15) 0.34720(13) -0.3984(4) 0.0343(8) Uani 1 1 d . . .
H12 H 0.2741 0.3133 -0.4348 0.041 Uiso 1 1 calc R . .
C13 C 0.29050(18) 0.38630(14) -0.4886(4) 0.0435(10) Uani 1 1 d . A .
C14 C 0.3030(2) 0.43737(14) -0.4353(4) 0.0511(12) Uani 1 1 d . . .
H14 H 0.3096 0.4630 -0.4961 0.061 Uiso 1 1 calc R . .
C15 C 0.27629(13) 0.31812(12) -0.1534(4) 0.0280(7) Uani 1 1 d . . .
C16 C 0.2863(2) 0.37329(16) -0.6473(5) 0.0631(15) Uani 1 1 d . . .
C17 C 0.0918(3) 0.5000 0.4261(9) 0.0842(17) Uani 1 2 d SDU . .
C18 C 0.1086(8) 0.5000 0.6944(16) 0.0842(17) Uani 0.50 2 d SPDU . 1
C18' C 0.0992(10) 0.4834(9) 0.678(2) 0.0842(17) Uani 0.25 1 d PDU . 2
C19 C 0.1744(6) 0.5217(10) 0.589(2) 0.0842(17) Uani 0.25 1 d PDU . 1
C19' C 0.1420(9) 0.4251(8) 0.550(3) 0.0842(17) Uani 0.25 1 d PDU . 2

loop_
_atom_site_aniso_label
_atom_site_aniso_U_11
_atom_site_aniso_U_22
_atom_site_aniso_U_33
_atom_site_aniso_U_23
_atom_site_aniso_U_13
_atom_site_aniso_U_12
Cu1 0.0439(3) 0.0268(3) 0.0239(3) -0.00055(16) 0.01060(19) 0.00327(17)
Cu2 0.0299(3) 0.0368(4) 0.0365(4) 0.000 0.0040(3) 0.000
O1 0.0376(13) 0.0383(14) 0.0310(13) -0.0048(11) 0.0030(11) 0.0138(11)
O2 0.0361(13) 0.0348(14) 0.0324(13) -0.0048(11) 0.0032(10) 0.0117(11)
O3 0.0303(12) 0.0381(14) 0.0386(14) -0.0077(11) 0.0027(11) 0.0094(10)
O4 0.0355(13) 0.0407(14) 0.0363(14) -0.0067(11) 0.0037(11) 0.0136(11)
O5 0.0628(16) 0.0220(11) 0.0201(12) 0.0001(9) 0.0166(11) -0.0063(11)
O6 0.0650(17) 0.0204(11) 0.0245(12) -0.0015(9) 0.0221(12) -0.0070(11)
O7 0.104(2) 0.0250(13) 0.0235(13) -0.0126(10) 0.0224(14) -0.0100(14)
O8 0.0588(14) 0.0556(13) 0.0541(13) 0.0000(7) 0.0192(8) -0.0013(7)
O8' 0.0588(14) 0.0556(13) 0.0541(13) 0.0000(7) 0.0192(8) -0.0013(7)
O9 0.033(2) 0.114(4) 0.032(2) 0.000 -0.0068(17) 0.000
N1 0.043(3) 0.027(2) 0.038(3) 0.000 -0.004(2) 0.000
N2 0.173(7) 0.011(2) 0.025(2) 0.000 0.028(3) 0.000
N3 0.0842(18) 0.0842(18) 0.0840(18) 0.0000(3) 0.0271(6) -0.0001(3)
N3' 0.0842(18) 0.0842(18) 0.0840(18) 0.0000(3) 0.0271(6) -0.0001(3)
C1 0.0354(18) 0.0297(18) 0.0310(19) 0.0037(14) 0.0042(15) -0.0007(14)
C2 0.0366(19) 0.0271(17) 0.0334(19) 0.0007(14) 0.0099(15) 0.0053(14)
C3 0.0306(17) 0.0338(18) 0.0258(17) 0.0036(14) 0.0057(14) 0.0057(14)
C4 0.0314(17) 0.0298(18) 0.0330(19) 0.0009(14) 0.0069(15) 0.0055(14)
C5 0.0310(17) 0.0285(17) 0.0327(18) 0.0025(14) 0.0085(14) 0.0042(14)
C6 0.0310(17) 0.0333(18) 0.0334(19) 0.0047(15) 0.0055(14) 0.0062(14)
C7 0.0321(17) 0.0281(17) 0.0260(17) 0.0071(13) 0.0103(14) 0.0058(13)
C8 0.0325(17) 0.0283(17) 0.0335(18) 0.0048(14) 0.0110(15) 0.0041(14)
C9 0.097(3) 0.0169(17) 0.0251(18) -0.0008(14) 0.022(2) 0.0012(18)
C10 0.085(3) 0.0173(16) 0.0240(18) -0.0012(13) 0.0225(18) 0.0052(17)
C11 0.058(2) 0.0181(15) 0.0194(16) 0.0013(12) 0.0163(15) 0.0025(14)
C12 0.061(2) 0.0165(15) 0.0270(18) -0.0035(13) 0.0173(16) -0.0022(15)
C13 0.092(3) 0.0197(17) 0.0242(18) -0.0050(14) 0.0259(19) -0.0027(18)
C14 0.112(4) 0.0193(18) 0.0261(19) -0.0020(14) 0.028(2) -0.008(2)
C15 0.0408(18) 0.0178(15) 0.0264(17) 0.0020(13) 0.0122(14) 0.0032(13)
C16 0.146(5) 0.027(2) 0.028(2) -0.0053(16) 0.044(3) -0.011(2)
C17 0.0842(18) 0.0842(18) 0.0840(18) 0.0000(3) 0.0271(6) -0.0001(3)
C18 0.0842(18) 0.0842(18) 0.0840(18) 0.0000(3) 0.0271(6) -0.0001(3)
C18' 0.0842(18) 0.0842(18) 0.0840(18) 0.0000(3) 0.0271(6) -0.0001(3)
C19 0.0842(18) 0.0842(18) 0.0840(18) 0.0000(3) 0.0271(6) -0.0001(3)
C19' 0.0842(18) 0.0842(18) 0.0840(18) 0.0000(3) 0.0271(6) -0.0001(3)

loop_
_atom_type_symbol
_atom_type_description
_atom_type_scat_dispersion_real
_atom_type_scat_dispersion_imag
_atom_type_scat_source
C C 0.0033 0.0016 'International Tables Vol C Tables 4.2.6.8 and 6.1.1.4'
H H 0.0000 0.0000 'International Tables Vol C Tables 4.2.6.8 and 6.1.1.4'
N N 0.0061 0.0033 'International Tables Vol C Tables 4.2.6.8 and 6.1.1.4'
O O 0.0106 0.0060 'International Tables Vol C Tables 4.2.6.8 and 6.1.1.4'
Cu Cu 0.3201 1.2651 'International Tables Vol C Tables 4.2.6.8 and 6.1.1.4'

loop_
_geom_angle_atom_site_label_1
_geom_angle_atom_site_label_2
_geom_angle_atom_site_label_3
_geom_angle
_geom_angle_site_symmetry_1
_geom_angle_site_symmetry_3
O5 Cu1 O6 166.07(10) . 7
O5 Cu1 O1 88.10(12) . .
O6 Cu1 O1 90.48(12) 7 .
O5 Cu1 O2 89.64(12) . 7
O6 Cu1 O2 88.44(11) 7 7
O1 Cu1 O2 166.17(10) . 7
O5 Cu1 O7 105.26(10) . 1_556
O6 Cu1 O7 88.65(10) 7 1_556
O1 Cu1 O7 98.14(12) . 1_556
O2 Cu1 O7 95.62(12) 7 1_556
O5 Cu1 Cu1 84.75(7) . 7
O6 Cu1 Cu1 81.33(7) 7 7
O1 Cu1 Cu1 84.24(8) . 7
O2 Cu1 Cu1 81.97(8) 7 7
O7 Cu1 Cu1 169.74(8) 1_556 7
O3 Cu2 O3 90.32(17) . 6_565
O3 Cu2 O4 168.31(11) . 5_565
O3 Cu2 O4 88.53(12) 6_565 5_565
O3 Cu2 O4 88.53(12) . 2
O3 Cu2 O4 168.31(11) 6_565 2
O4 Cu2 O4 90.25(17) 5_565 2
O3 Cu2 O9 100.02(12) . .
O3 Cu2 O9 100.02(12) 6_565 .
O4 Cu2 O9 91.63(12) 5_565 .
O4 Cu2 O9 91.63(12) 2 .
O3 Cu2 Cu2 86.26(8) . 5_565
O3 Cu2 Cu2 86.26(8) 6_565 5_565
O4 Cu2 Cu2 82.06(8) 5_565 5_565
O4 Cu2 Cu2 82.06(8) 2 5_565
O9 Cu2 Cu2 171.02(13) . 5_565
C7 O1 Cu1 122.4(2) . .
C7 O2 Cu1 125.0(2) . 7
C8 O3 Cu2 120.9(2) . .
C8 O4 Cu2 125.3(2) . 5_565
C15 O5 Cu1 122.5(2) . .
C15 O6 Cu1 125.7(2) . 7
C16 O7 Cu1 138.1(3) . 1_554
C17 O9 Cu2 112.7(5) . .
C1 N1 C1 124.6(4) . 2_554
C1 N1 H1 117.7 . .
C1 N1 H1 117.7 2_554 .
C9 N2 C9 129.2(5) . 6_565
C9 N2 H2 115.4 . .
C9 N2 H2 115.4 6_565 .
N3 N3 C17 83.0(14) 6_565 .
N3 N3 C18 83.1(13) 6_565 .
C17 N3 C18 124.3(13) . .
N3 N3 C19 105.4(16) 6_565 .
C17 N3 C19 117.4(13) . .
C18 N3 C19 118.3(13) . .
N3 N3 C19 62.7(13) 6_565 6_565
C17 N3 C19 109.8(16) . 6_565
C18 N3 C19 110.7(16) . 6_565
C19 N3 C19 43(2) . 6_565
N3' N3' C17 63.0(9) 6_565 .
N3' N3' C18' 81.5(12) 6_565 .
C17 N3' C18' 115.8(15) . .
N3' N3' C19' 150.8(13) 6_565 .
C17 N3' C19' 117.6(15) . .
C18' N3' C19' 118.6(17) . .
N3' N3' C18' 53.2(9) 6_565 6_565
C17 N3' C18' 97.7(13) . 6_565
C18' N3' C18' 28.3(15) . 6_565
C19' N3' C18' 143.7(18) . 6_565
C6 C1 C2 118.8(3) . .
C6 C1 N1 122.0(3) . .
C2 C1 N1 119.0(3) . .
C3 C2 C1 121.1(3) . .
C3 C2 H2A 119.4 . .
C1 C2 H2A 119.4 . .
C2 C3 C4 119.9(3) . .
C2 C3 C7 119.6(3) . .
C4 C3 C7 120.5(3) . .
C3 C4 C5 119.9(3) . .
C3 C4 H4 120.1 . .
C5 C4 H4 120.1 . .
C6 C5 C4 119.4(3) . .
C6 C5 C8 119.9(3) . .
C4 C5 C8 120.7(3) . .
C1 C6 C5 120.9(3) . .
C1 C6 H6 119.6 . .
C5 C6 H6 119.6 . .
O2 C7 O1 126.2(3) . .
O2 C7 C3 116.7(3) . .
O1 C7 C3 117.1(3) . .
O4 C8 O3 125.3(3) . .
O4 C8 C5 117.1(3) . .
O3 C8 C5 117.6(3) . .
C10 C9 C14 118.8(3) . .
C10 C9 N2 116.5(3) . .
C14 C9 N2 124.6(4) . .
C9 C10 C11 121.3(3) . .
C9 C10 H10 119.3 . .
C11 C10 H10 119.3 . .
C12 C11 C10 119.5(3) . .
C12 C11 C15 120.8(3) . .
C10 C11 C15 119.7(3) . .
C13 C12 C11 119.4(3) . .
C13 C12 H12 120.3 . .
C11 C12 H12 120.3 . .
C12 C13 C14 120.9(3) . .
C12 C13 C16 119.4(3) . .
C14 C13 C16 119.7(3) . .
C9 C14 C13 120.0(3) . .
C9 C14 H14 120.0 . .
C13 C14 H14 120.0 . .
O6 C15 O5 125.4(3) . .
O6 C15 C11 117.0(3) . .
O5 C15 C11 117.6(3) . .
O7 C16 O8' 121.9(5) . .
O7 C16 O8 124.0(5) . .
O8' C16 O8 36.1(4) . .
O7 C16 C13 117.8(3) . .
O8' C16 C13 116.9(4) . .
O8 C16 C13 114.9(5) . .
O9 C17 N3 125.5(10) . .
O9 C17 N3 125.5(10) . 6_565
N3 C17 N3 14(3) . 6_565
O9 C17 N3' 124.4(10) . 6_565
N3 C17 N3' 20.2(19) . 6_565
N3 C17 N3' 34.2(13) 6_565 6_565
O9 C17 N3' 124.4(10) . .
N3 C17 N3' 34.2(13) . .
N3 C17 N3' 20.2(19) 6_565 .
N3' C17 N3' 54.0(18) 6_565 .
N3 C18 N3 14(3) . 6_565
C18' C18' N3' 98.5(12) 6_565 .
C18' C18' N3' 53.2(9) 6_565 6_565
N3' C18' N3' 45.3(15) . 6_565
C19 C19 N3 74.6(16) 6_565 .
C19 C19 N3 62.7(13) 6_565 6_565
N3 C19 N3 12(2) . 6_565

loop_
_geom_bond_atom_site_label_1
_geom_bond_atom_site_label_2
_geom_bond_distance
_geom_bond_site_symmetry_2
Cu1 O5 1.956(2) .
Cu1 O6 1.976(2) 7
Cu1 O1 1.979(3) .
Cu1 O2 1.986(2) 7
Cu1 O7 2.102(2) 1_556
Cu1 Cu1 2.7212(9) 7
Cu2 O3 1.960(3) .
Cu2 O3 1.960(3) 6_565
Cu2 O4 1.974(2) 5_565
Cu2 O4 1.974(2) 2
Cu2 O9 2.146(4) .
Cu2 Cu2 2.6329(16) 5_565
O1 C7 1.266(4) .
O2 C7 1.252(4) .
O2 Cu1 1.986(2) 7
O3 C8 1.261(4) .
O4 C8 1.253(4) .
O4 Cu2 1.974(2) 5_565
O5 C15 1.266(4) .
O6 C15 1.260(4) .
O6 Cu1 1.976(2) 7
O7 C16 1.211(5) .
O7 Cu1 2.102(2) 1_554
O8 C16 1.327(8) .
O8' C16 1.292(8) .
O9 C17 1.271(10) .
N1 C1 1.404(4) .
N1 C1 1.404(4) 2_554
N1 H1 0.8600 .
N2 C9 1.408(4) .
N2 C9 1.408(4) 6_565
N2 H2 0.8600 .
N3 N3 0.34(6) 6_565
N3 C17 1.370(14) .
N3 C18 1.400(14) .
N3 C19 1.450(15) .
N3 C19 1.57(2) 6_565
N3' N3' 1.27(4) 6_565
N3' C17 1.39(2) .
N3' C18' 1.423(16) .
N3' C19' 1.456(17) .
N3' C18' 1.76(2) 6_565
C1 C6 1.386(5) .
C1 C2 1.390(5) .
C2 C3 1.385(5) .
C2 H2A 0.9300 .
C3 C4 1.386(5) .
C3 C7 1.507(5) .
C4 C5 1.398(5) .
C4 H4 0.9300 .
C5 C6 1.397(5) .
C5 C8 1.495(5) .
C6 H6 0.9300 .
C9 C10 1.386(5) .
C9 C14 1.391(5) .
C10 C11 1.398(5) .
C10 H10 0.9300 .
C11 C12 1.391(5) .
C11 C15 1.493(4) .
C12 C13 1.383(5) .
C12 H12 0.9300 .
C13 C14 1.396(5) .
C13 C16 1.516(5) .
C14 H14 0.9300 .
C17 N3 1.370(14) 6_565
C17 N3' 1.39(2) 6_565
C18 N3 1.400(14) 6_565
C18' C18' 0.84(5) 6_565
C18' N3' 1.76(2) 6_565
C19 C19 1.10(5) 6_565
C19 N3 1.57(2) 6_565
